data_7151189
loop_
_publ_author_name
'Xu, Hu'
'Jiang, Xiong-Jie'
'Chan, Elaine Y. M.'
'Fong, Wing-Ping'
'Ng, Dennis K. P.'

_publ_section_title
;
 Synthesis, photophysical properties and in vitro photodynamic activity
 of axially substituted subphthalocyanines.
;
_journal_issue 24
_journal_name_full 'Organic &amp; biomolecular chemistry'
_journal_page_first 3987
_journal_page_last 3992
_journal_paper_doi 10.1039/b712788j
_journal_volume 5
_journal_year 2007
_chemical_formula_sum 'C36 H28 B Cl3 N6 O4'
_chemical_formula_weight 725.80
_chemical_name_systematic
;
?
;
_space_group_IT_number 2
_symmetry_cell_setting triclinic
_symmetry_space_group_name_Hall '-P 1'
_symmetry_space_group_name_H-M 'P -1'
_atom_sites_solution_hydrogens geom
_atom_sites_solution_primary direct
_atom_sites_solution_secondary difmap
_audit_creation_method SHELXL-97
_cell_angle_alpha 77.372(3)
_cell_angle_beta 85.404(3)
_cell_angle_gamma 69.451(2)
_cell_formula_units_Z 2
_cell_length_a 8.8675(12)
_cell_length_b 12.5714(17)
_cell_length_c 16.873(2)
_cell_measurement_reflns_used 911
_cell_measurement_temperature 293(2)
_cell_measurement_theta_max 27.76
_cell_measurement_theta_min 2.47
_cell_volume 1718.7(4)
_computing_cell_refinement 'BRUKER SMART CCD DIFFRACTOMETER'
_computing_data_collection 'BRUKER SMART CCD DIFFRACTOMETER'
_computing_data_reduction 'BRUKER SMART CCD DIFFRACTOMETER'
_computing_molecular_graphics 'SIEMENS SHELXTL'
_computing_publication_material 'SIEMENS SHELXTL'
_computing_structure_refinement 'SHELXL-97 (Sheldrick, 1997)'
_computing_structure_solution 'SHELXS-97 (Sheldrick, 1990)'
_diffrn_ambient_temperature 293(2)
_diffrn_measured_fraction_theta_full 0.994
_diffrn_measured_fraction_theta_max 0.994
_diffrn_measurement_device_type 'BRUKER SMART CCD DIFFRACTOMETER'
_diffrn_measurement_method 'OMEGA SCAN'
_diffrn_radiation_monochromator graphite
_diffrn_radiation_source 'fine-focus sealed tube'
_diffrn_radiation_type MoK\a
_diffrn_radiation_wavelength 0.71073
_diffrn_reflns_av_R_equivalents 0.0206
_diffrn_reflns_av_sigmaI/netI 0.0341
_diffrn_reflns_limit_h_max 10
_diffrn_reflns_limit_h_min -10
_diffrn_reflns_limit_k_max 14
_diffrn_reflns_limit_k_min -14
_diffrn_reflns_limit_l_max 17
_diffrn_reflns_limit_l_min -20
_diffrn_reflns_number 9303
_diffrn_reflns_theta_full 25.00
_diffrn_reflns_theta_max 25.00
_diffrn_reflns_theta_min 1.77
_exptl_absorpt_coefficient_mu 0.316
_exptl_absorpt_correction_T_max 1.0000
_exptl_absorpt_correction_T_min 0.792107
_exptl_absorpt_correction_type SADABS
_exptl_crystal_colour purple
_exptl_crystal_density_diffrn 1.403
_exptl_crystal_density_meas 0
_exptl_crystal_density_method 'not measured'
_exptl_crystal_description block
_exptl_crystal_F_000 748
_exptl_crystal_size_max 0.50
_exptl_crystal_size_mid 0.40
_exptl_crystal_size_min 0.30
_refine_diff_density_max 0.753
_refine_diff_density_min -0.638
_refine_diff_density_rms 0.057
_refine_ls_extinction_coef 0.010(2)
_refine_ls_extinction_expression Fc^*^=kFc[1+0.001xFc^2^\l^3^/sin(2\q)]^-1/4^
_refine_ls_extinction_method SHELXL
_refine_ls_goodness_of_fit_ref 1.020
_refine_ls_hydrogen_treatment riding
_refine_ls_matrix_type full
_refine_ls_number_parameters 461
_refine_ls_number_reflns 5993
_refine_ls_number_restraints 9*
_refine_ls_restrained_S_all 1.052
_refine_ls_R_factor_all 0.0875
_refine_ls_R_factor_gt 0.0680
_refine_ls_shift/su_max 0.001
_refine_ls_shift/su_mean 0.000
_refine_ls_structure_factor_coef Fsqd
_refine_ls_weighting_details 'calc w=1/[\s^2^(Fo^2^)+(0.0997P)^2^+1.9290P] where P=(Fo^2^+2Fc^2^)/3'
_refine_ls_weighting_scheme calc
_refine_ls_wR_factor_gt 0.1870
_refine_ls_wR_factor_ref 0.2073
_reflns_number_gt 4490
_reflns_number_total 5993
_reflns_threshold_expression >2sigma(I)
_cod_data_source_file b712788j.txt
_cod_data_source_block xh6
_cod_depositor_comments
;
The following automatic conversions were performed:
'_symmetry_cell_setting' value 'Triclinic' changed to 'triclinic'
according to '/home/saulius/struct/CIF-dictionaries/cif_core.dic'
dictionary named 'cif_core.dic' version 2.4.1 from 2010-06-29.

Automatic conversion script
Id: cif_fix_enum 1527 2010-12-29 10:47:43Z saulius 
;
_cod_original_cell_volume 1718.6(4)
_cod_original_sg_symbol_H-M P-1
_cod_database_code 7151189

loop_
_symmetry_equiv_pos_as_xyz
'x, y, z'
'-x, -y, -z'

loop_
_atom_site_label
_atom_site_type_symbol
_atom_site_fract_x
_atom_site_fract_y
_atom_site_fract_z
_atom_site_U_iso_or_equiv
_atom_site_adp_type
_atom_site_occupancy
_atom_site_symmetry_multiplicity
_atom_site_calc_flag
_atom_site_refinement_flags
_atom_site_disorder_assembly
_atom_site_disorder_group
B1 B 0.7862(4) 0.2052(3) 0.1742(2) 0.0426(8) Uani 1 1 d . . .
Cl1 Cl -0.1188(2) 0.07546(12) 0.72080(9) 0.1095(6) Uani 1 1 d . . .
Cl2 Cl -0.34452(19) 0.26095(18) 0.78669(12) 0.1313(7) Uani 1 1 d . . .
Cl3 Cl -0.4435(2) 0.18609(17) 0.65640(14) 0.1363(7) Uani 1 1 d . . .
O1 O 0.7772(3) 0.10395(19) 0.23108(14) 0.0484(6) Uani 1 1 d . . .
O2 O 0.2856(5) 0.1619(3) 0.4598(2) 0.1075(14) Uani 1 1 d D . .
O3 O 0.0088(5) 0.2772(4) 0.5583(3) 0.1266(16) Uani 1 1 d D A .
O4 O -0.3024(3) 0.4370(2) 0.57288(18) 0.0693(8) Uani 1 1 d D . .
N1 N 0.8349(3) 0.2885(2) 0.20914(16) 0.0432(6) Uani 1 1 d . . .
N2 N 0.5720(3) 0.4308(2) 0.20368(16) 0.0453(7) Uani 1 1 d . . .
N3 N 0.6349(3) 0.2811(2) 0.12868(16) 0.0416(6) Uani 1 1 d . . .
N4 N 0.7147(3) 0.2068(2) 0.00833(17) 0.0460(7) Uani 1 1 d . . .
N5 N 0.9077(3) 0.1733(2) 0.10955(16) 0.0431(6) Uani 1 1 d . . .
N6 N 1.1074(3) 0.2221(2) 0.16488(18) 0.0483(7) Uani 1 1 d . . .
C1 C 0.9907(4) 0.2848(3) 0.2093(2) 0.0461(8) Uani 1 1 d . . .
C2 C 0.9864(4) 0.3802(3) 0.2459(2) 0.0494(8) Uani 1 1 d . . .
C3 C 1.1062(5) 0.4203(3) 0.2626(2) 0.0583(9) Uani 1 1 d . . .
H3A H 1.2145 0.3788 0.2557 0.070 Uiso 1 1 calc R . .
C4 C 1.0595(6) 0.5227(4) 0.2895(3) 0.0698(11) Uani 1 1 d . . .
H4B H 1.1382 0.5494 0.3022 0.084 Uiso 1 1 calc R . .
C5 C 0.8985(6) 0.5878(4) 0.2982(3) 0.0706(12) Uani 1 1 d . . .
H5A H 0.8716 0.6577 0.3152 0.085 Uiso 1 1 calc R . .
C6 C 0.7782(5) 0.5503(3) 0.2819(2) 0.0603(10) Uani 1 1 d . . .
H6B H 0.6704 0.5940 0.2878 0.072 Uiso 1 1 calc R . .
C7 C 0.8214(4) 0.4453(3) 0.2565(2) 0.0489(8) Uani 1 1 d . . .
C8 C 0.7267(4) 0.3882(3) 0.22796(19) 0.0448(8) Uani 1 1 d . . .
C9 C 0.5322(4) 0.3808(3) 0.1502(2) 0.0430(7) Uani 1 1 d . . .
C10 C 0.4030(4) 0.4271(3) 0.0911(2) 0.0448(8) Uani 1 1 d . . .
C11 C 0.2635(4) 0.5249(3) 0.0830(2) 0.0511(8) Uani 1 1 d . . .
H11A H 0.2375 0.5727 0.1207 0.061 Uiso 1 1 calc R . .
C12 C 0.1658(4) 0.5483(3) 0.0173(2) 0.0574(10) Uani 1 1 d . . .
H12A H 0.0698 0.6111 0.0119 0.069 Uiso 1 1 calc R . .
C13 C 0.2072(4) 0.4804(3) -0.0411(2) 0.0591(10) Uani 1 1 d . . .
H13A H 0.1378 0.4983 -0.0843 0.071 Uiso 1 1 calc R . .
C14 C 0.3488(4) 0.3870(3) -0.0366(2) 0.0509(8) Uani 1 1 d . . .
H14A H 0.3784 0.3444 -0.0775 0.061 Uiso 1 1 calc R . .
C15 C 0.4462(4) 0.3587(3) 0.0312(2) 0.0449(8) Uani 1 1 d . . .
C16 C 0.6025(4) 0.2699(3) 0.0541(2) 0.0432(7) Uani 1 1 d . . .
C17 C 0.8671(4) 0.1668(3) 0.0345(2) 0.0447(8) Uani 1 1 d . . .
C18 C 1.0172(4) 0.1385(3) -0.0114(2) 0.0485(8) Uani 1 1 d . . .
C19 C 1.0515(5) 0.1198(3) -0.0903(2) 0.0582(9) Uani 1 1 d . . .
H19A H 0.9724 0.1183 -0.1226 0.070 Uiso 1 1 calc R . .
C20 C 1.2062(5) 0.1034(4) -0.1189(3) 0.0690(11) Uani 1 1 d . . .
H20A H 1.2317 0.0902 -0.1712 0.083 Uiso 1 1 calc R . .
C21 C 1.3248(5) 0.1061(4) -0.0713(3) 0.0693(11) Uani 1 1 d . . .
H21A H 1.4283 0.0940 -0.0925 0.083 Uiso 1 1 calc R . .
C22 C 1.2935(5) 0.1262(3) 0.0065(3) 0.0579(9) Uani 1 1 d . . .
H22A H 1.3734 0.1294 0.0375 0.069 Uiso 1 1 calc R . .
C23 C 1.1379(4) 0.1418(3) 0.0371(2) 0.0490(8) Uani 1 1 d . . .
C24 C 1.0614(4) 0.1733(3) 0.1121(2) 0.0456(8) Uani 1 1 d . . .
C25 C 0.6554(4) 0.1198(3) 0.2884(2) 0.0455(8) Uani 1 1 d . . .
C26 C 0.6788(5) 0.1403(3) 0.3631(2) 0.0595(10) Uani 1 1 d . A .
H26A H 0.7767 0.1450 0.3748 0.071 Uiso 1 1 calc R . .
C27 C 0.5554(6) 0.1539(4) 0.4205(2) 0.0698(12) Uani 1 1 d . . .
H27A H 0.5713 0.1678 0.4706 0.084 Uiso 1 1 calc R A .
C28 C 0.4104(5) 0.1469(3) 0.4039(2) 0.0621(10) Uani 1 1 d . A .
C29 C 0.3883(5) 0.1253(3) 0.3297(3) 0.0632(10) Uani 1 1 d . . .
H29A H 0.2910 0.1194 0.3183 0.076 Uiso 1 1 calc R A .
C30 C 0.5097(5) 0.1124(3) 0.2725(2) 0.0561(9) Uani 1 1 d . A .
H30A H 0.4933 0.0985 0.2225 0.067 Uiso 1 1 calc R . .
C31 C 0.1536(11) 0.1358(9) 0.4626(6) 0.100(4) Uani 0.50 1 d PD A 1
C31' C 0.2816(11) 0.1611(9) 0.5399(5) 0.090(3) Uani 0.50 1 d PD A 2
C32 C 0.1010(10) 0.1581(5) 0.5540(6) 0.246(7) Uani 1 1 d D . .
C33 C -0.0966(8) 0.3303(6) 0.4936(4) 0.124(2) Uani 1 1 d D . .
H33A H -0.1629 0.2843 0.4903 0.149 Uiso 1 1 calc R A .
H33B H -0.0369 0.3375 0.4431 0.149 Uiso 1 1 calc R . .
C34 C -0.2002(6) 0.4480(4) 0.5070(3) 0.0824(13) Uani 1 1 d D A .
H34A H -0.1329 0.4899 0.5173 0.099 Uiso 1 1 calc R . .
H34B H -0.2634 0.4917 0.4587 0.099 Uiso 1 1 calc R . .
C35 C -0.4082(6) 0.5461(4) 0.5854(4) 0.0895(15) Uani 1 1 d D . .
H35A H -0.4766 0.5351 0.6312 0.134 Uiso 1 1 calc R . .
H35B H -0.4731 0.5863 0.5379 0.134 Uiso 1 1 calc R . .
H35C H -0.3467 0.5912 0.5956 0.134 Uiso 1 1 calc R . .
C36 C -0.2838(6) 0.2045(4) 0.6997(3) 0.0782(13) Uani 1 1 d . . .
H36A H -0.2484 0.2608 0.6602 0.094 Uiso 1 1 calc R . .

loop_
_atom_site_aniso_label
_atom_site_aniso_U_11
_atom_site_aniso_U_22
_atom_site_aniso_U_33
_atom_site_aniso_U_23
_atom_site_aniso_U_13
_atom_site_aniso_U_12
B1 0.042(2) 0.0384(18) 0.045(2) -0.0092(15) -0.0040(16) -0.0100(16)
Cl1 0.1158(11) 0.0779(8) 0.0910(9) -0.0085(7) 0.0098(8) 0.0130(8)
Cl2 0.0868(10) 0.1636(16) 0.1413(14) -0.0960(13) -0.0090(9) 0.0004(10)
Cl3 0.1344(15) 0.1222(13) 0.1658(17) -0.0647(13) -0.0405(13) -0.0307(11)
O1 0.0490(13) 0.0393(12) 0.0509(13) -0.0066(10) 0.0014(10) -0.0095(10)
O2 0.123(3) 0.086(2) 0.075(2) -0.0164(18) 0.046(2) 0.002(2)
O3 0.098(3) 0.095(3) 0.161(4) -0.037(3) 0.038(3) -0.003(2)
O4 0.0663(18) 0.0631(17) 0.0730(18) -0.0134(14) 0.0087(14) -0.0178(14)
N1 0.0432(15) 0.0424(14) 0.0419(14) -0.0089(11) -0.0044(11) -0.0109(12)
N2 0.0432(15) 0.0431(15) 0.0459(15) -0.0110(12) 0.0010(12) -0.0095(12)
N3 0.0405(14) 0.0387(14) 0.0443(15) -0.0080(11) -0.0033(11) -0.0118(11)
N4 0.0471(16) 0.0430(15) 0.0512(16) -0.0149(12) -0.0034(13) -0.0158(13)
N5 0.0417(15) 0.0373(14) 0.0488(16) -0.0106(11) -0.0031(12) -0.0100(11)
N6 0.0426(15) 0.0458(15) 0.0526(16) -0.0099(13) -0.0087(13) -0.0085(12)
C1 0.0441(18) 0.0463(18) 0.0447(18) -0.0058(14) -0.0098(14) -0.0114(15)
C2 0.058(2) 0.0507(19) 0.0390(17) -0.0073(14) -0.0097(15) -0.0174(17)
C3 0.060(2) 0.066(2) 0.056(2) -0.0107(18) -0.0123(18) -0.0275(19)
C4 0.084(3) 0.073(3) 0.067(3) -0.016(2) -0.015(2) -0.040(2)
C5 0.088(3) 0.064(2) 0.070(3) -0.026(2) -0.011(2) -0.028(2)
C6 0.071(3) 0.056(2) 0.055(2) -0.0209(18) -0.0048(18) -0.0165(19)
C7 0.057(2) 0.0513(19) 0.0368(17) -0.0095(14) -0.0048(15) -0.0156(16)
C8 0.0480(19) 0.0440(17) 0.0401(17) -0.0104(14) -0.0001(14) -0.0119(15)
C9 0.0410(17) 0.0401(17) 0.0451(18) -0.0066(14) 0.0004(14) -0.0119(14)
C10 0.0393(17) 0.0448(18) 0.0507(19) -0.0063(14) 0.0002(14) -0.0169(14)
C11 0.0427(19) 0.0428(18) 0.063(2) -0.0048(16) 0.0001(16) -0.0128(15)
C12 0.0409(19) 0.049(2) 0.072(3) 0.0057(18) -0.0052(17) -0.0132(16)
C13 0.047(2) 0.063(2) 0.063(2) 0.0092(19) -0.0144(17) -0.0237(18)
C14 0.049(2) 0.057(2) 0.050(2) -0.0043(16) -0.0064(16) -0.0254(17)
C15 0.0407(17) 0.0464(18) 0.0493(19) -0.0041(15) -0.0022(14) -0.0202(15)
C16 0.0460(18) 0.0411(17) 0.0464(18) -0.0079(14) -0.0045(14) -0.0195(14)
C17 0.0508(19) 0.0360(16) 0.0486(19) -0.0116(14) -0.0023(15) -0.0141(14)
C18 0.052(2) 0.0368(17) 0.054(2) -0.0133(15) 0.0036(16) -0.0108(15)
C19 0.066(2) 0.048(2) 0.060(2) -0.0205(17) 0.0034(19) -0.0129(18)
C20 0.077(3) 0.059(2) 0.069(3) -0.028(2) 0.020(2) -0.017(2)
C21 0.061(2) 0.060(2) 0.081(3) -0.023(2) 0.021(2) -0.013(2)
C22 0.047(2) 0.047(2) 0.076(3) -0.0181(18) 0.0055(18) -0.0102(16)
C23 0.0488(19) 0.0345(16) 0.059(2) -0.0112(15) 0.0008(16) -0.0077(14)
C24 0.0407(18) 0.0381(16) 0.0528(19) -0.0086(14) -0.0048(14) -0.0067(14)
C25 0.0500(19) 0.0341(16) 0.0462(18) -0.0048(13) -0.0006(15) -0.0088(14)
C26 0.064(2) 0.059(2) 0.054(2) -0.0080(17) -0.0105(18) -0.0182(19)
C27 0.092(3) 0.066(3) 0.044(2) -0.0155(18) -0.001(2) -0.015(2)
C28 0.066(3) 0.051(2) 0.056(2) -0.0099(17) 0.0104(19) -0.0081(18)
C29 0.053(2) 0.061(2) 0.073(3) -0.016(2) 0.0064(19) -0.0166(18)
C30 0.060(2) 0.056(2) 0.054(2) -0.0167(17) -0.0005(17) -0.0188(18)
C31 0.075(7) 0.091(7) 0.106(8) -0.004(6) 0.055(6) -0.014(6)
C31' 0.093(7) 0.086(7) 0.075(6) -0.011(5) -0.009(5) -0.012(6)
C32 0.223(10) 0.080(4) 0.308(13) 0.016(6) 0.212(10) 0.023(5)
C33 0.117(5) 0.168(7) 0.086(4) -0.062(4) 0.041(4) -0.034(5)
C34 0.078(3) 0.095(3) 0.066(3) -0.002(2) 0.003(2) -0.029(3)
C35 0.071(3) 0.074(3) 0.110(4) -0.025(3) -0.010(3) -0.003(2)
C36 0.086(3) 0.057(2) 0.080(3) -0.013(2) -0.007(2) -0.009(2)

loop_
_atom_type_symbol
_atom_type_description
_atom_type_scat_dispersion_real
_atom_type_scat_dispersion_imag
_atom_type_scat_source
C C 0.0033 0.0016 'International Tables Vol C Tables 4.2.6.8 and 6.1.1.4'
H H 0.0000 0.0000 'International Tables Vol C Tables 4.2.6.8 and 6.1.1.4'
B B 0.0013 0.0007 'International Tables Vol C Tables 4.2.6.8 and 6.1.1.4'
N N 0.0061 0.0033 'International Tables Vol C Tables 4.2.6.8 and 6.1.1.4'
O O 0.0106 0.0060 'International Tables Vol C Tables 4.2.6.8 and 6.1.1.4'
Cl Cl 0.1484 0.1585 'International Tables Vol C Tables 4.2.6.8 and 6.1.1.4'

loop_
_geom_angle_atom_site_label_1
_geom_angle_atom_site_label_2
_geom_angle_atom_site_label_3
_geom_angle
_geom_angle_site_symmetry_1
_geom_angle_site_symmetry_3
_geom_angle_publ_flag
O1 B1 N5 111.4(3) . . ?
O1 B1 N3 116.3(3) . . ?
N5 B1 N3 104.3(3) . . ?
O1 B1 N1 115.7(3) . . ?
N5 B1 N1 104.3(3) . . ?
N3 B1 N1 103.5(3) . . ?
C25 O1 B1 117.6(2) . . ?
C31 O2 C31' 93.4(6) . . ?
C31 O2 C28 129.9(5) . . ?
C31' O2 C28 131.9(6) . . ?
C33 O3 C32 111.1(7) . . ?
C34 O4 C35 111.9(4) . . ?
C1 N1 C8 112.8(3) . . ?
C1 N1 B1 122.7(3) . . ?
C8 N1 B1 123.1(3) . . ?
C9 N2 C8 116.9(3) . . ?
C16 N3 C9 113.0(3) . . ?
C16 N3 B1 122.7(3) . . ?
C9 N3 B1 123.2(3) . . ?
C17 N4 C16 116.7(3) . . ?
C24 N5 C17 112.8(3) . . ?
C24 N5 B1 123.1(3) . . ?
C17 N5 B1 122.6(3) . . ?
C24 N6 C1 117.1(3) . . ?
N6 C1 N1 122.5(3) . . ?
N6 C1 C2 129.7(3) . . ?
N1 C1 C2 105.8(3) . . ?
C3 C2 C7 120.1(3) . . ?
C3 C2 C1 132.6(4) . . ?
C7 C2 C1 107.0(3) . . ?
C4 C3 C2 118.0(4) . . ?
C3 C4 C5 122.1(4) . . ?
C6 C5 C4 121.0(4) . . ?
C5 C6 C7 118.5(4) . . ?
C6 C7 C2 120.3(3) . . ?
C6 C7 C8 131.9(3) . . ?
C2 C7 C8 107.4(3) . . ?
N2 C8 N1 122.6(3) . . ?
N2 C8 C7 129.6(3) . . ?
N1 C8 C7 105.9(3) . . ?
N2 C9 N3 122.7(3) . . ?
N2 C9 C10 130.2(3) . . ?
N3 C9 C10 105.5(3) . . ?
C11 C10 C15 120.7(3) . . ?
C11 C10 C9 131.6(3) . . ?
C15 C10 C9 107.4(3) . . ?
C12 C11 C10 117.7(4) . . ?
C11 C12 C13 121.5(3) . . ?
C14 C13 C12 121.6(3) . . ?
C13 C14 C15 117.8(4) . . ?
C14 C15 C10 120.4(3) . . ?
C14 C15 C16 132.3(3) . . ?
C10 C15 C16 107.2(3) . . ?
N4 C16 N3 122.8(3) . . ?
N4 C16 C15 129.9(3) . . ?
N3 C16 C15 105.6(3) . . ?
N4 C17 N5 122.9(3) . . ?
N4 C17 C18 129.7(3) . . ?
N5 C17 C18 105.6(3) . . ?
C19 C18 C23 120.7(3) . . ?
C19 C18 C17 131.9(3) . . ?
C23 C18 C17 107.2(3) . . ?
C20 C19 C18 118.0(4) . . ?
C19 C20 C21 121.5(4) . . ?
C22 C21 C20 121.8(4) . . ?
C21 C22 C23 117.8(4) . . ?
C22 C23 C18 120.3(3) . . ?
C22 C23 C24 132.1(3) . . ?
C18 C23 C24 107.3(3) . . ?
N6 C24 N5 122.6(3) . . ?
N6 C24 C23 129.6(3) . . ?
N5 C24 C23 105.8(3) . . ?
C30 C25 O1 120.1(3) . . ?
C30 C25 C26 119.1(3) . . ?
O1 C25 C26 120.8(3) . . ?
C25 C26 C27 119.8(4) . . ?
C28 C27 C26 120.6(4) . . ?
C27 C28 C29 119.3(4) . . ?
C27 C28 O2 121.4(4) . . ?
C29 C28 O2 119.3(4) . . ?
C30 C29 C28 120.3(4) . . ?
C29 C30 C25 120.8(4) . . ?
O2 C31 C32 95.6(6) . . ?
O2 C31' C32 95.3(6) . . ?
O3 C32 C31' 102.2(7) . . ?
O3 C32 C31 114.9(7) . . ?
C31' C32 C31 73.5(5) . . ?
O3 C33 C34 108.1(5) . . ?
O4 C34 C33 109.9(4) . . ?
Cl2 C36 Cl3 111.4(3) . . ?
Cl2 C36 Cl1 110.3(3) . . ?
Cl3 C36 Cl1 112.1(3) . . ?

loop_
_geom_bond_atom_site_label_1
_geom_bond_atom_site_label_2
_geom_bond_distance
_geom_bond_site_symmetry_2
_geom_bond_publ_flag
B1 O1 1.440(4) . ?
B1 N5 1.487(5) . ?
B1 N3 1.499(4) . ?
B1 N1 1.502(5) . ?
Cl1 C36 1.750(5) . ?
Cl2 C36 1.734(5) . ?
Cl3 C36 1.750(5) . ?
O1 C25 1.381(4) . ?
O2 C31 1.318(8) . ?
O2 C31' 1.345(8) . ?
O2 C28 1.383(5) . ?
O3 C33 1.384(6) . ?
O3 C32 1.447(6) . ?
O4 C34 1.391(5) . ?
O4 C35 1.413(5) . ?
N1 C1 1.366(4) . ?
N1 C8 1.369(4) . ?
N2 C9 1.337(4) . ?
N2 C8 1.347(4) . ?
N3 C16 1.361(4) . ?
N3 C9 1.369(4) . ?
N4 C17 1.340(4) . ?
N4 C16 1.343(4) . ?
N5 C24 1.367(4) . ?
N5 C17 1.371(4) . ?
N6 C24 1.344(4) . ?
N6 C1 1.347(4) . ?
C1 C2 1.453(5) . ?
C2 C3 1.395(5) . ?
C2 C7 1.423(5) . ?
C3 C4 1.374(6) . ?
C4 C5 1.389(6) . ?
C5 C6 1.375(6) . ?
C6 C7 1.393(5) . ?
C7 C8 1.445(5) . ?
C9 C10 1.453(5) . ?
C10 C11 1.395(5) . ?
C10 C15 1.411(5) . ?
C11 C12 1.379(5) . ?
C12 C13 1.387(6) . ?
C13 C14 1.379(5) . ?
C14 C15 1.396(5) . ?
C15 C16 1.459(5) . ?
C17 C18 1.457(5) . ?
C18 C19 1.393(5) . ?
C18 C23 1.416(5) . ?
C19 C20 1.377(6) . ?
C20 C21 1.388(6) . ?
C21 C22 1.379(6) . ?
C22 C23 1.397(5) . ?
C23 C24 1.452(5) . ?
C25 C30 1.379(5) . ?
C25 C26 1.385(5) . ?
C26 C27 1.392(6) . ?
C27 C28 1.374(6) . ?
C28 C29 1.380(6) . ?
C29 C30 1.378(5) . ?
C31 C32 1.629(9) . ?
C31' C32 1.612(9) . ?
C33 C34 1.498(7) . ?
